data_1563977
loop_
_publ_author_name
'Han, Xue'
'Lu, Bing-Bing'
'Yang, Jin'
'Wu, Hua'
'Liu, Ying-Ying'
'Ma, Jian-Fang'

_publ_section_title
;
 Four coordination complexes based on two novel carboxylate-functionalized
 resorcin[4]arenes: Structures, fluorescence and sensing of nitrobenzene
 and dichromate anions
;
_journal_name_full 'Inorganica Chimica Acta'
_journal_page_first 579
_journal_page_last 587
_journal_paper_doi 10.1016/j.ica.2018.04.049
_journal_volume 482
_journal_year 2018
_chemical_formula_moiety 'C77 H73 Cl N2 O20 Zn2'
_chemical_formula_sum 'C77 H73 Cl N2 O20 Zn2'
_chemical_formula_weight 1512.56
_space_group_IT_number 2
_space_group_name_Hall '-P 1'
_space_group_name_H-M_alt 'P -1'
_symmetry_cell_setting triclinic
_symmetry_space_group_name_H-M 'P -1'
_atom_sites_solution_hydrogens geom
_atom_sites_solution_primary direct
_atom_sites_solution_secondary difmap
_audit_creation_method SHELXL-97
_cell_angle_alpha 94.767(3)
_cell_angle_beta 109.118(3)
_cell_angle_gamma 107.516(4)
_cell_formula_units_Z 2
_cell_length_a 13.8560(6)
_cell_length_b 15.3260(6)
_cell_length_c 19.8860(7)
_cell_measurement_reflns_used 8822
_cell_measurement_temperature 293(2)
_cell_measurement_theta_max 29.2205
_cell_measurement_theta_min 2.9753
_cell_volume 3726.9(3)
_computing_cell_refinement CrysAlis
_computing_data_collection 'CrysAlis (Oxford Diffraction, 2006)'
_computing_data_reduction CrysAlis
_computing_structure_refinement 'SHELXL-97 (Sheldrick, 2008)'
_computing_structure_solution 'SHELXS-97 (Sheldrick, 1997)'
_diffrn_ambient_temperature 293(2)
_diffrn_detector_area_resol_mean 10.0
_diffrn_measured_fraction_theta_full 0.996
_diffrn_measured_fraction_theta_max 0.834
_diffrn_measurement_device_type 'Oxford Diffraction Gemini R Ultra'
_diffrn_measurement_method '\w scan'
_diffrn_radiation_monochromator graphite
_diffrn_radiation_source 'fine-focus sealed tube'
_diffrn_radiation_type MoK\a
_diffrn_radiation_wavelength 0.71069
_diffrn_reflns_av_R_equivalents 0.0286
_diffrn_reflns_av_sigmaI/netI 0.0566
_diffrn_reflns_limit_h_max 14
_diffrn_reflns_limit_h_min -18
_diffrn_reflns_limit_k_max 19
_diffrn_reflns_limit_k_min -16
_diffrn_reflns_limit_l_max 26
_diffrn_reflns_limit_l_min -20
_diffrn_reflns_number 28077
_diffrn_reflns_theta_full 25.00
_diffrn_reflns_theta_max 29.28
_diffrn_reflns_theta_min 2.98
_exptl_absorpt_coefficient_mu 0.752
_exptl_absorpt_correction_T_max 0.9085
_exptl_absorpt_correction_T_min 0.8955
_exptl_absorpt_correction_type multi-scan
_exptl_absorpt_process_details
;
CrysAlis (Oxford Diffraction, 2006) 
;
_exptl_crystal_colour clourless
_exptl_crystal_density_diffrn 1.348
_exptl_crystal_density_method 'not measured'
_exptl_crystal_description block
_exptl_crystal_F_000 1572
_exptl_crystal_size_max 0.15
_exptl_crystal_size_mid 0.13
_exptl_crystal_size_min 0.13
_refine_diff_density_max 1.138
_refine_diff_density_min -1.537
_refine_diff_density_rms 0.127
_refine_ls_extinction_method none
_refine_ls_goodness_of_fit_ref 1.205
_refine_ls_hydrogen_treatment mixed
_refine_ls_matrix_type full
_refine_ls_number_parameters 878
_refine_ls_number_reflns 16966
_refine_ls_number_restraints 39
_refine_ls_restrained_S_all 1.206
_refine_ls_R_factor_all 0.1213
_refine_ls_R_factor_gt 0.0916
_refine_ls_shift/su_max 0.012
_refine_ls_shift/su_mean 0.001
_refine_ls_structure_factor_coef Fsqd
_refine_ls_weighting_details 'calc w=1/[\s^2^(Fo^2^)+(0.1700P)^2^+0.0000P] where P=(Fo^2^+2Fc^2^)/3'
_refine_ls_weighting_scheme calc
_refine_ls_wR_factor_gt 0.2738
_refine_ls_wR_factor_ref 0.3020
_reflns_number_gt 11391
_reflns_number_total 16966
_reflns_threshold_expression >2\s(I)
_cod_data_source_file ICA-2018-482-526.cif
_cod_data_source_block compound-4
_cod_database_code 1563977

loop_
_symmetry_equiv_pos_as_xyz
'x, y, z'
'-x, -y, -z'

loop_
_atom_site_label
_atom_site_type_symbol
_atom_site_fract_x
_atom_site_fract_y
_atom_site_fract_z
_atom_site_U_iso_or_equiv
_atom_site_adp_type
_atom_site_occupancy
_atom_site_symmetry_multiplicity
_atom_site_calc_flag
_atom_site_refinement_flags
_atom_site_disorder_assembly
_atom_site_disorder_group
Zn1 Zn 0.08583(4) 0.56406(4) -0.03030(2) 0.03922(18) Uani 1 1 d . . .
Zn2 Zn 0.55050(5) 0.51534(5) -0.08852(3) 0.0569(2) Uani 1 1 d . . .
C1 C 0.6039(6) 0.8461(6) -0.4147(5) 0.097(3) Uani 1 1 d . . .
H1 H 0.5791 0.8455 -0.3765 0.116 Uiso 1 1 calc R . .
C2 C 0.6040(8) 0.9148(6) -0.4529(7) 0.115(3) Uani 1 1 d . . .
H2 H 0.5838 0.9638 -0.4389 0.137 Uiso 1 1 calc R . .
C3 C 0.6320(9) 0.9134(6) -0.5092(7) 0.113(3) Uani 1 1 d . . .
H3 H 0.6253 0.9584 -0.5372 0.136 Uiso 1 1 calc R . .
C4 C 0.6724(6) 0.8448(4) -0.5284(4) 0.0794(19) Uani 1 1 d . . .
H4 H 0.6962 0.8473 -0.5671 0.095 Uiso 1 1 calc R . .
C5 C 0.6422(5) 0.7745(5) -0.4333(3) 0.0662(15) Uani 1 1 d . . .
H5 H 0.6436 0.7276 -0.4065 0.079 Uiso 1 1 calc R . .
C6 C 0.6766(4) 0.7744(3) -0.4902(3) 0.0508(12) Uani 1 1 d . . .
C7 C 0.7062(3) 0.6947(3) -0.5177(2) 0.0391(9) Uani 1 1 d . . .
H7 H 0.7557 0.7206 -0.5425 0.047 Uiso 1 1 calc R . .
C8 C 0.7681(3) 0.6553(3) -0.4561(2) 0.0351(9) Uani 1 1 d . . .
C9 C 0.7147(3) 0.5799(3) -0.43280(19) 0.0340(8) Uani 1 1 d . . .
H9 H 0.6396 0.5518 -0.4563 0.041 Uiso 1 1 calc R . .
C10 C 0.7679(3) 0.5432(3) -0.37531(19) 0.0321(8) Uani 1 1 d . . .
C11 C 0.8799(3) 0.5871(3) -0.3407(2) 0.0364(9) Uani 1 1 d . . .
C12 C 0.9377(3) 0.6626(3) -0.3635(2) 0.0412(10) Uani 1 1 d . . .
H12 H 1.0130 0.6898 -0.3407 0.049 Uiso 1 1 calc R . .
C13 C 0.8812(3) 0.6967(3) -0.4210(2) 0.0366(9) Uani 1 1 d . . .
C14 C 1.0465(4) 0.8148(4) -0.4122(3) 0.0605(14) Uani 1 1 d . . .
H14A H 1.0823 0.7713 -0.4192 0.073 Uiso 1 1 calc R . .
H14B H 1.0675 0.8361 -0.3605 0.073 Uiso 1 1 calc R . .
C15 C 1.0769(4) 0.8933(5) -0.4462(3) 0.0735(18) Uani 1 1 d . . .
C16 C 1.1022(7) 0.9596(7) -0.4710(5) 0.114(3) Uani 1 1 d . . .
H16 H 1.1222 1.0120 -0.4907 0.137 Uiso 1 1 calc R . .
C17 C 1.0361(3) 0.5927(3) -0.2365(2) 0.0428(10) Uani 1 1 d . . .
H17A H 1.0573 0.6594 -0.2351 0.051 Uiso 1 1 calc R . .
H17B H 1.0850 0.5697 -0.2520 0.051 Uiso 1 1 calc R . .
C18 C 1.0426(4) 0.5732(3) -0.1613(2) 0.0438(10) Uani 1 1 d . . .
C19 C 0.7076(3) 0.4605(3) -0.3514(2) 0.0349(9) Uani 1 1 d . . .
H19 H 0.7456 0.4694 -0.2988 0.042 Uiso 1 1 calc R . .
C20 C 0.7121(3) 0.3695(3) -0.3865(2) 0.0447(10) Uani 1 1 d . . .
C21 C 0.6876(7) 0.2920(5) -0.3554(4) 0.089(2) Uani 1 1 d . . .
H21 H 0.6693 0.2947 -0.3145 0.107 Uiso 1 1 calc R . .
C22 C 0.6917(9) 0.2055(6) -0.3903(7) 0.124(4) Uani 1 1 d . . .
H22 H 0.6733 0.1523 -0.3711 0.148 Uiso 1 1 calc R . .
C23 C 0.7196(9) 0.1990(8) -0.4464(7) 0.121(4) Uani 1 1 d . . .
H23 H 0.7267 0.1444 -0.4647 0.146 Uiso 1 1 calc R . .
C24 C 0.7381(7) 0.2753(7) -0.4772(5) 0.108(3) Uani 1 1 d . . .
H24 H 0.7531 0.2711 -0.5193 0.129 Uiso 1 1 calc R . .
C25 C 0.7351(5) 0.3601(5) -0.4474(3) 0.0716(16) Uani 1 1 d . . .
H25 H 0.7491 0.4109 -0.4697 0.086 Uiso 1 1 calc R . .
C26 C 0.5908(3) 0.4556(3) -0.36380(19) 0.0331(8) Uani 1 1 d . . .
C27 C 0.4996(3) 0.3870(3) -0.4147(2) 0.0329(8) Uani 1 1 d . . .
H27 H 0.5098 0.3417 -0.4430 0.039 Uiso 1 1 calc R . .
C28 C 0.3932(3) 0.3821(3) -0.4258(2) 0.0350(9) Uani 1 1 d . . .
C29 C 0.3811(3) 0.4512(4) -0.3838(2) 0.0423(10) Uani 1 1 d . . .
C30 C 0.4701(4) 0.5217(4) -0.3315(3) 0.0499(11) Uani 1 1 d . . .
H30 H 0.4601 0.5671 -0.3032 0.060 Uiso 1 1 calc R . .
C31 C 0.5739(3) 0.5225(3) -0.3226(2) 0.0403(9) Uani 1 1 d . . .
C32 C 0.6564(4) 0.6622(4) -0.2291(3) 0.0516(11) Uani 1 1 d . . .
H32A H 0.6057 0.6873 -0.2603 0.062 Uiso 1 1 calc R . .
H32B H 0.7262 0.7125 -0.2063 0.062 Uiso 1 1 calc R . .
C33 C 0.6160(5) 0.6288(4) -0.1715(3) 0.0619(14) Uani 1 1 d . . .
C34 C 0.2595(6) 0.5190(7) -0.3588(5) 0.110(3) Uani 1 1 d . . .
H34A H 0.3011 0.5779 -0.3667 0.132 Uiso 1 1 calc R . .
H34B H 0.2838 0.5203 -0.3070 0.132 Uiso 1 1 calc R . .
C35 C 0.1450(7) 0.5050(11) -0.3878(8) 0.204(8) Uani 1 1 d . . .
C36' C 0.0448(19) 0.4681(17) -0.3925(12) 0.126(6) Uiso 0.50 1 d P . .
C36 C 0.063(2) 0.5295(19) -0.4324(13) 0.137(7) Uiso 0.50 1 d P . .
C37 C 0.6154(6) 1.1972(5) 0.3118(3) 0.0760(19) Uani 1 1 d . . .
H37 H 0.5954 1.2319 0.3420 0.091 Uiso 1 1 calc R . .
C38 C 0.6150(6) 1.2193(5) 0.2478(4) 0.085(2) Uani 1 1 d . . .
H38 H 0.5901 1.2668 0.2320 0.102 Uiso 1 1 calc R . .
C39 C 0.6526(6) 1.1701(4) 0.2047(3) 0.0682(16) Uani 1 1 d . . .
H39 H 0.6554 1.1877 0.1616 0.082 Uiso 1 1 calc R . .
C40 C 0.6848(3) 1.0973(3) 0.2253(2) 0.0377(9) Uani 1 1 d . . .
C41 C 0.6806(5) 1.0738(4) 0.2898(3) 0.0600(14) Uani 1 1 d . . .
H41 H 0.7015 1.0244 0.3054 0.072 Uiso 1 1 calc R . .
C42 C 0.6447(6) 1.1249(6) 0.3318(3) 0.080(2) Uani 1 1 d . . .
H42 H 0.6410 1.1080 0.3750 0.096 Uiso 1 1 calc R . .
C43 C 0.7185(3) 1.0391(3) 0.1774(2) 0.0338(8) Uani 1 1 d . . .
H43 H 0.7725 1.0172 0.2098 0.041 Uiso 1 1 calc R . .
C44 C 0.6242(3) 0.9529(3) 0.1282(2) 0.0327(8) Uani 1 1 d . . .
C45 C 0.5158(3) 0.9363(3) 0.1175(2) 0.0309(8) Uani 1 1 d . . .
H45 H 0.4995 0.9781 0.1448 0.037 Uiso 1 1 calc R . .
C46 C 0.4298(3) 0.8607(3) 0.0681(2) 0.0299(8) Uani 1 1 d . . .
C47 C 0.4564(3) 0.7988(3) 0.0283(2) 0.0334(8) Uani 1 1 d . . .
C48 C 0.5635(3) 0.8095(3) 0.0396(2) 0.0370(9) Uani 1 1 d . . .
H48 H 0.5799 0.7655 0.0146 0.044 Uiso 1 1 calc R . .
C49 C 0.6465(3) 0.8865(3) 0.0886(2) 0.0350(8) Uani 1 1 d . . .
C50 C 0.3880(4) 0.6641(3) -0.0672(2) 0.0411(9) Uani 1 1 d . . .
H50A H 0.4508 0.6976 -0.0780 0.049 Uiso 1 1 calc R . .
H50B H 0.3255 0.6402 -0.1125 0.049 Uiso 1 1 calc R . .
C51 C 0.4080(4) 0.5831(3) -0.0337(3) 0.0464(11) Uani 1 1 d . . .
C52 C 0.7851(4) 0.8572(4) 0.0545(4) 0.0721(18) Uani 1 1 d . . .
H52A H 0.7410 0.8565 0.0051 0.087 Uiso 1 1 calc R . .
H52B H 0.7720 0.7930 0.0607 0.087 Uiso 1 1 calc R . .
C53 C 0.8987(5) 0.9030(5) 0.0677(5) 0.097(3) Uani 1 1 d . . .
C54 C 0.9894(8) 0.9389(9) 0.0766(10) 0.234(10) Uani 1 1 d . . .
H54 H 1.0624 0.9679 0.0839 0.281 Uiso 1 1 calc R . .
C55 C 0.3102(3) 0.8429(3) 0.0565(2) 0.0313(8) Uani 1 1 d . . .
H55 H 0.2809 0.7809 0.0666 0.038 Uiso 1 1 calc R . .
C56 C 0.2963(3) 0.9134(4) 0.1090(2) 0.0435(11) Uani 1 1 d . . .
C57 C 0.2813(6) 0.8918(6) 0.1707(3) 0.083(2) Uani 1 1 d . . .
H57 H 0.2791 0.8337 0.1820 0.100 Uiso 1 1 calc R . .
C58 C 0.3043(5) 1.0035(4) 0.0964(3) 0.0635(14) Uani 1 1 d . . .
H58 H 0.3136 1.0199 0.0544 0.076 Uiso 1 1 calc R . .
C59 C 0.2984(6) 1.0687(5) 0.1468(4) 0.081(2) Uani 1 1 d . . .
H59 H 0.3059 1.1285 0.1378 0.097 Uiso 1 1 calc R . .
C60 C 0.2828(7) 1.0496(7) 0.2062(4) 0.094(3) Uani 1 1 d . . .
H60 H 0.2812 1.0949 0.2395 0.113 Uiso 1 1 calc R . .
C61 C 0.2688(8) 0.9597(8) 0.2177(4) 0.117(3) Uani 1 1 d . . .
H61 H 0.2508 0.9430 0.2571 0.140 Uiso 1 1 calc R . .
C62 C 0.2415(3) 0.8415(3) -0.0211(2) 0.0291(8) Uani 1 1 d . . .
C63 C 0.1309(3) 0.7892(3) -0.0519(2) 0.0332(8) Uani 1 1 d . . .
C64 C 0.0669(3) 0.7967(3) -0.1205(2) 0.0397(9) Uani 1 1 d . . .
H64 H -0.0077 0.7635 -0.1397 0.048 Uiso 1 1 calc R . .
C65 C 0.1154(3) 0.8541(3) -0.1601(2) 0.0349(8) Uani 1 1 d . . .
C66 C 0.2263(3) 0.9022(3) -0.1330(2) 0.0308(8) Uani 1 1 d . . .
C67 C 0.2869(3) 0.8961(3) -0.0630(2) 0.0316(8) Uani 1 1 d . . .
H67 H 0.3612 0.9303 -0.0435 0.038 Uiso 1 1 calc R . .
C68 C -0.0162(5) 0.7205(4) -0.0111(4) 0.0638(15) Uani 1 1 d . . .
H68A H -0.0664 0.7189 -0.0590 0.077 Uiso 1 1 calc R . .
H68B H -0.0069 0.7759 0.0213 0.077 Uiso 1 1 calc R . .
C69 C -0.0631(4) 0.6355(3) 0.0157(2) 0.0440(10) Uani 1 1 d . . .
C70 C -0.0500(5) 0.8644(6) -0.2402(3) 0.0758(18) Uani 1 1 d . . .
H70A H -0.0523 0.8913 -0.1951 0.091 Uiso 1 1 calc R . .
H70B H -0.1030 0.8014 -0.2567 0.091 Uiso 1 1 calc R . .
C71 C -0.0778(6) 0.9194(6) -0.2939(3) 0.081(2) Uani 1 1 d . . .
C72 C -0.1046(10) 0.9550(9) -0.3385(5) 0.134(4) Uani 1 1 d . . .
H72 H -0.1272 0.9851 -0.3762 0.161 Uiso 1 1 calc R . .
N1 N 0.4276(18) 0.2664(19) -0.2475(14) 0.308(9) Uani 1 1 d DU . .
C73 C 0.4783(15) 0.3577(13) -0.2083(11) 0.308(15) Uani 1 1 d D . .
H73 H 0.5473 0.3891 -0.2081 0.369 Uiso 1 1 calc R . .
C74 C 0.5020(15) 0.2132(13) -0.2549(11) 0.411(15) Uani 1 1 d RDU . .
H74A H 0.4585 0.1512 -0.2826 0.616 Uiso 1 1 calc R . .
H74B H 0.5469 0.2099 -0.2074 0.616 Uiso 1 1 calc R . .
H74C H 0.5474 0.2452 -0.2791 0.616 Uiso 1 1 calc R . .
C75 C 0.3039(19) 0.234(3) -0.284(3) 0.57(2) Uani 1 1 d DU . .
H75A H 0.2763 0.1704 -0.3094 0.859 Uiso 1 1 calc R . .
H75B H 0.2847 0.2728 -0.3183 0.859 Uiso 1 1 calc R . .
H75C H 0.2727 0.2392 -0.2481 0.859 Uiso 1 1 calc R . .
O1 O 0.9301(2) 0.7706(2) -0.44624(17) 0.0488(8) Uani 1 1 d . . .
O2 O 0.9277(2) 0.5470(2) -0.28542(16) 0.0486(8) Uani 1 1 d . . .
O1W O 0.6608(12) 0.6162(11) 0.0019(8) 0.057(4) Uani 0.40 1 d PU . .
O1W' O 0.6507(8) 0.6294(8) 0.0013(5) 0.012(2) Uiso 0.30 1 d P . .
O'1W O 0.6413(4) 0.5682(4) -0.0276(3) 0.0017(10) Uiso 0.30 1 d P . .
O3 O 0.9649(3) 0.5564(3) -0.1425(2) 0.0673(11) Uani 1 1 d . . .
O4 O 1.1335(3) 0.5806(3) -0.11680(18) 0.0620(10) Uani 1 1 d . . .
O5 O 0.2748(3) 0.4441(3) -0.3952(2) 0.0655(11) Uani 1 1 d . . .
O6 O 0.6686(3) 0.5911(3) -0.27253(17) 0.0523(8) Uani 1 1 d . . .
O7 O 0.6358(4) 0.5596(3) -0.1474(2) 0.0704(11) Uani 1 1 d . . .
O8 O 0.5603(7) 0.6664(6) -0.1531(4) 0.140(3) Uani 1 1 d . . .
O9 O 0.3690(2) 0.7265(2) -0.02097(16) 0.0397(7) Uani 1 1 d . . .
O10 O 0.7564(2) 0.9050(2) 0.10356(19) 0.0505(8) Uani 1 1 d . . .
O11 O 0.4004(3) 0.5761(2) 0.02789(19) 0.0545(9) Uani 1 1 d . . .
O12 O 0.4217(3) 0.5228(3) -0.0710(2) 0.0600(9) Uani 1 1 d . . .
O13 O 0.0869(2) 0.7254(2) -0.01479(16) 0.0401(7) Uani 1 1 d . . .
O14 O 0.0556(2) 0.8614(2) -0.22792(16) 0.0488(8) Uani 1 1 d . . .
O15 O -0.1421(3) 0.6289(3) 0.0310(3) 0.0727(12) Uani 1 1 d . . .
O16 O -0.0195(2) 0.5721(2) 0.01901(16) 0.0404(7) Uani 1 1 d . . .
O17 O 0.4428(5) 0.4021(5) -0.1739(3) 0.110(2) Uani 1 1 d . . .
Cl1 Cl 0.2261(2) 0.6078(2) 0.05157(17) 0.1379(10) Uani 1 1 d . . .

loop_
_atom_site_aniso_label
_atom_site_aniso_U_11
_atom_site_aniso_U_22
_atom_site_aniso_U_33
_atom_site_aniso_U_23
_atom_site_aniso_U_13
_atom_site_aniso_U_12
Zn1 0.0291(3) 0.0452(3) 0.0410(3) 0.0166(2) 0.0140(2) 0.0066(2)
Zn2 0.0663(4) 0.0544(4) 0.0641(4) 0.0128(3) 0.0341(3) 0.0293(3)
C1 0.067(4) 0.090(6) 0.113(6) -0.025(5) 0.026(4) 0.019(4)
C2 0.092(6) 0.046(4) 0.170(10) -0.010(5) 0.008(6) 0.027(4)
C3 0.138(9) 0.057(5) 0.147(8) 0.026(5) 0.046(7) 0.042(5)
C4 0.074(4) 0.043(3) 0.108(5) 0.025(3) 0.022(4) 0.013(3)
C5 0.056(3) 0.065(4) 0.071(3) -0.004(3) 0.023(3) 0.018(3)
C6 0.028(2) 0.038(3) 0.063(3) 0.002(2) 0.001(2) -0.0020(19)
C7 0.0260(19) 0.040(2) 0.040(2) 0.0112(17) 0.0075(16) 0.0004(17)
C8 0.0253(18) 0.039(2) 0.0311(18) 0.0056(16) 0.0053(15) 0.0031(16)
C9 0.0236(18) 0.037(2) 0.0308(18) 0.0065(15) 0.0047(14) 0.0019(16)
C10 0.0263(18) 0.037(2) 0.0247(16) 0.0036(15) 0.0072(14) 0.0028(16)
C11 0.0289(19) 0.041(2) 0.0291(18) 0.0059(16) 0.0036(15) 0.0068(17)
C12 0.0210(18) 0.049(3) 0.037(2) 0.0086(18) -0.0003(15) 0.0021(17)
C13 0.0268(19) 0.037(2) 0.0346(19) 0.0068(16) 0.0055(15) 0.0023(17)
C14 0.029(2) 0.065(4) 0.069(3) 0.025(3) 0.010(2) -0.002(2)
C15 0.041(3) 0.083(5) 0.068(3) 0.028(3) 0.011(2) -0.011(3)
C16 0.074(5) 0.107(7) 0.124(6) 0.060(5) 0.021(4) -0.012(4)
C17 0.026(2) 0.048(3) 0.039(2) 0.0121(18) 0.0014(16) 0.0018(18)
C18 0.045(3) 0.032(2) 0.038(2) 0.0039(17) 0.0026(19) 0.0039(19)
C19 0.0265(19) 0.035(2) 0.0310(18) 0.0061(15) 0.0029(15) 0.0019(16)
C20 0.032(2) 0.041(3) 0.049(2) 0.0074(19) 0.0046(18) 0.0073(19)
C21 0.108(6) 0.055(4) 0.099(5) 0.026(4) 0.027(4) 0.032(4)
C22 0.132(8) 0.051(5) 0.166(9) 0.032(5) 0.023(7) 0.035(5)
C23 0.114(8) 0.087(7) 0.137(8) -0.031(6) 0.025(6) 0.038(6)
C24 0.098(6) 0.072(6) 0.128(7) -0.039(5) 0.030(5) 0.024(5)
C25 0.079(4) 0.055(4) 0.072(4) -0.008(3) 0.029(3) 0.015(3)
C26 0.0281(19) 0.036(2) 0.0296(17) 0.0091(15) 0.0082(15) 0.0056(16)
C27 0.0314(19) 0.033(2) 0.0312(18) 0.0105(15) 0.0103(15) 0.0075(16)
C28 0.0251(18) 0.040(2) 0.0309(18) 0.0130(16) 0.0057(15) 0.0026(16)
C29 0.028(2) 0.060(3) 0.037(2) 0.0090(19) 0.0103(16) 0.015(2)
C30 0.041(2) 0.057(3) 0.047(2) -0.002(2) 0.016(2) 0.014(2)
C31 0.036(2) 0.042(3) 0.0341(19) 0.0048(17) 0.0093(17) 0.0072(18)
C32 0.049(3) 0.041(3) 0.054(3) -0.002(2) 0.015(2) 0.008(2)
C33 0.060(3) 0.062(4) 0.062(3) 0.001(3) 0.027(3) 0.017(3)
C34 0.056(4) 0.128(7) 0.129(6) -0.035(6) 0.027(4) 0.032(5)
C35 0.053(5) 0.249(16) 0.242(14) -0.127(13) 0.006(7) 0.062(8)
C37 0.087(5) 0.079(5) 0.066(4) -0.009(3) 0.043(3) 0.024(4)
C38 0.112(6) 0.079(5) 0.090(4) 0.001(4) 0.053(4) 0.054(4)
C39 0.095(5) 0.067(4) 0.066(3) 0.015(3) 0.042(3) 0.046(4)
C40 0.0272(19) 0.038(2) 0.0358(19) -0.0023(16) 0.0085(16) 0.0000(17)
C41 0.069(4) 0.057(3) 0.044(3) 0.005(2) 0.019(2) 0.012(3)
C42 0.096(5) 0.100(6) 0.044(3) 0.001(3) 0.038(3) 0.023(4)
C43 0.0237(18) 0.032(2) 0.0378(19) 0.0068(16) 0.0089(15) 0.0023(16)
C44 0.0315(19) 0.028(2) 0.0357(19) 0.0086(15) 0.0127(16) 0.0060(16)
C45 0.0288(18) 0.0259(19) 0.0346(18) 0.0043(14) 0.0112(15) 0.0062(15)
C46 0.0276(18) 0.0259(19) 0.0370(18) 0.0094(15) 0.0148(15) 0.0067(15)
C47 0.0280(19) 0.0192(19) 0.045(2) 0.0076(15) 0.0093(16) 0.0023(15)
C48 0.033(2) 0.027(2) 0.050(2) 0.0032(17) 0.0150(18) 0.0114(17)
C49 0.0232(18) 0.027(2) 0.056(2) 0.0092(17) 0.0158(17) 0.0082(15)
C50 0.040(2) 0.034(2) 0.046(2) 0.0037(18) 0.0148(18) 0.0120(19)
C51 0.040(2) 0.028(2) 0.063(3) -0.003(2) 0.015(2) 0.0076(19)
C52 0.038(3) 0.052(3) 0.123(5) -0.012(3) 0.036(3) 0.012(2)
C53 0.054(4) 0.071(4) 0.154(7) -0.035(5) 0.048(4) 0.008(3)
C54 0.072(6) 0.164(11) 0.40(2) -0.160(14) 0.123(10) -0.038(6)
C55 0.0262(18) 0.030(2) 0.0356(18) 0.0048(15) 0.0138(15) 0.0044(15)
C56 0.0250(19) 0.056(3) 0.042(2) -0.002(2) 0.0139(17) 0.0059(19)
C57 0.100(5) 0.102(6) 0.059(3) 0.016(3) 0.045(4) 0.034(4)
C58 0.072(4) 0.052(3) 0.067(3) -0.003(3) 0.027(3) 0.026(3)
C59 0.083(4) 0.066(4) 0.093(5) -0.017(3) 0.039(4) 0.027(4)
C60 0.087(5) 0.107(7) 0.081(5) -0.024(4) 0.017(4) 0.050(5)
C61 0.145(8) 0.157(10) 0.074(5) 0.008(5) 0.070(5) 0.060(7)
C62 0.0231(17) 0.0250(19) 0.0358(18) 0.0004(14) 0.0109(14) 0.0050(15)
C63 0.0284(19) 0.027(2) 0.042(2) 0.0067(16) 0.0161(16) 0.0032(16)
C64 0.0220(18) 0.039(2) 0.044(2) 0.0029(18) 0.0061(16) -0.0014(17)
C65 0.0252(18) 0.033(2) 0.040(2) 0.0075(16) 0.0089(16) 0.0049(16)
C66 0.0267(18) 0.0221(19) 0.0394(19) 0.0019(15) 0.0114(15) 0.0052(15)
C67 0.0243(18) 0.025(2) 0.0384(19) 0.0019(15) 0.0093(15) 0.0033(15)
C68 0.059(3) 0.051(3) 0.112(5) 0.034(3) 0.061(3) 0.024(3)
C69 0.035(2) 0.047(3) 0.050(2) 0.009(2) 0.0216(19) 0.007(2)
C70 0.043(3) 0.111(6) 0.073(4) 0.031(4) 0.018(3) 0.028(3)
C71 0.076(4) 0.112(6) 0.062(3) 0.020(4) 0.012(3) 0.055(4)
C72 0.145(9) 0.181(11) 0.100(6) 0.061(7) 0.030(6) 0.097(9)
N1 0.308(9) 0.308(9) 0.308(9) 0.062(2) 0.114(3) 0.107(3)
C73 0.24(2) 0.20(2) 0.34(3) -0.14(2) 0.00(2) 0.053(17)
C74 0.411(15) 0.411(15) 0.411(15) 0.083(3) 0.152(6) 0.143(5)
C75 0.57(2) 0.57(2) 0.57(2) 0.115(4) 0.213(7) 0.200(7)
O1 0.0277(15) 0.052(2) 0.0485(16) 0.0209(14) 0.0058(12) -0.0048(13)
O2 0.0255(14) 0.055(2) 0.0441(16) 0.0214(14) -0.0042(12) -0.0001(14)
O1W 0.056(5) 0.057(5) 0.057(4) 0.0130(14) 0.0207(19) 0.0189(18)
O3 0.074(3) 0.069(3) 0.054(2) 0.0162(18) 0.0346(19) 0.005(2)
O4 0.054(2) 0.074(3) 0.0398(16) 0.0189(16) -0.0006(15) 0.0140(19)
O5 0.0357(18) 0.087(3) 0.064(2) -0.009(2) 0.0108(16) 0.0230(19)
O6 0.0386(17) 0.056(2) 0.0455(16) -0.0098(15) 0.0087(14) 0.0062(15)
O7 0.100(3) 0.067(3) 0.060(2) 0.016(2) 0.040(2) 0.038(3)
O8 0.189(7) 0.209(8) 0.144(5) 0.101(5) 0.124(5) 0.151(7)
O9 0.0325(15) 0.0257(15) 0.0522(16) -0.0024(12) 0.0115(13) 0.0057(12)
O10 0.0258(15) 0.0400(19) 0.077(2) -0.0024(16) 0.0150(15) 0.0076(13)
O11 0.080(3) 0.0400(19) 0.060(2) 0.0185(15) 0.0382(19) 0.0271(18)
O12 0.064(2) 0.052(2) 0.072(2) -0.0022(18) 0.0310(19) 0.0283(19)
O13 0.0256(14) 0.0392(17) 0.0529(16) 0.0138(13) 0.0176(12) 0.0032(12)
O14 0.0248(14) 0.061(2) 0.0446(16) 0.0116(15) 0.0035(12) 0.0027(14)
O15 0.056(2) 0.087(3) 0.106(3) 0.039(2) 0.057(2) 0.031(2)
O16 0.0355(15) 0.0362(17) 0.0504(16) 0.0127(13) 0.0227(13) 0.0054(13)
O17 0.125(5) 0.105(5) 0.089(3) -0.027(3) 0.040(3) 0.036(4)
Cl1 0.1110(19) 0.149(3) 0.143(2) 0.0398(19) 0.0409(16) 0.0348(18)

loop_
_atom_type_symbol
_atom_type_description
_atom_type_scat_dispersion_real
_atom_type_scat_dispersion_imag
_atom_type_scat_source
C C 0.0033 0.0016 'International Tables Vol C Tables 4.2.6.8 and 6.1.1.4'
H H 0.0000 0.0000 'International Tables Vol C Tables 4.2.6.8 and 6.1.1.4'
N N 0.0061 0.0033 'International Tables Vol C Tables 4.2.6.8 and 6.1.1.4'
O O 0.0106 0.0060 'International Tables Vol C Tables 4.2.6.8 and 6.1.1.4'
Zn Zn 0.2839 1.4301 'International Tables Vol C Tables 4.2.6.8 and 6.1.1.4'
Cl Cl 0.1484 0.1585 'International Tables Vol C Tables 4.2.6.8 and 6.1.1.4'

loop_
_geom_angle_atom_site_label_1
_geom_angle_atom_site_label_2
_geom_angle_atom_site_label_3
_geom_angle
_geom_angle_site_symmetry_1
_geom_angle_site_symmetry_3
Cl1 Zn1 O16 102.35(13) . .
Cl1 Zn1 O4 101.86(14) . 1_455
O16 Zn1 O4 149.27(14) . 1_455
Cl1 Zn1 O16 101.32(13) . 2_565
O16 Zn1 O16 76.38(14) . 2_565
O4 Zn1 O16 116.74(15) 1_455 2_565
Cl1 Zn1 O3 156.94(13) . 1_455
O16 Zn1 O3 93.01(13) . 1_455
O4 Zn1 O3 58.66(14) 1_455 1_455
O16 Zn1 O3 98.93(13) 2_565 1_455
Cl1 Zn1 O13 87.81(12) . .
O16 Zn1 O13 71.24(11) . .
O4 Zn1 O13 91.11(14) 1_455 .
O16 Zn1 O13 147.54(10) 2_565 .
O3 Zn1 O13 80.90(13) 1_455 .
Cl1 Zn1 C18 130.30(14) . 1_455
O16 Zn1 C18 120.98(15) . 1_455
O4 Zn1 C18 29.70(15) 1_455 1_455
O16 Zn1 C18 110.97(13) 2_565 1_455
O3 Zn1 C18 28.98(14) 1_455 1_455
O13 Zn1 C18 84.56(13) . 1_455
O'1W Zn2 O7 87.9(3) . .
O'1W Zn2 O12 107.3(2) . .
O7 Zn2 O12 140.54(18) . .
O'1W Zn2 O11 72.9(3) . 2_665
O7 Zn2 O11 113.81(16) . 2_665
O12 Zn2 O11 105.50(16) . 2_665
O'1W Zn2 O1W 15.3(4) . .
O7 Zn2 O1W 92.4(4) . .
O12 Zn2 O1W 94.7(4) . .
O11 Zn2 O1W 84.3(4) 2_665 .
O'1W Zn2 O17 159.7(3) . .
O7 Zn2 O17 90.3(2) . .
O12 Zn2 O17 86.7(2) . .
O11 Zn2 O17 89.5(2) 2_665 .
O1W Zn2 O17 173.8(4) . .
O'1W Zn2 O1W' 22.6(4) . .
O7 Zn2 O1W' 93.6(3) . .
O12 Zn2 O1W' 89.2(3) . .
O11 Zn2 O1W' 90.5(3) 2_665 .
O1W Zn2 O1W' 7.3(5) . .
O17 Zn2 O1W' 175.8(3) . .
C2 C1 C5 119.5(9) . .
C2 C1 H1 120.3 . .
C5 C1 H1 120.3 . .
C3 C2 C1 120.9(9) . .
C3 C2 H2 119.5 . .
C1 C2 H2 119.5 . .
C2 C3 C4 121.2(9) . .
C2 C3 H3 119.4 . .
C4 C3 H3 119.4 . .
C6 C4 C3 120.2(8) . .
C6 C4 H4 119.9 . .
C3 C4 H4 119.9 . .
C6 C5 C1 120.2(7) . .
C6 C5 H5 119.9 . .
C1 C5 H5 119.9 . .
C5 C6 C4 117.8(6) . .
C5 C6 C7 122.6(5) . .
C4 C6 C7 119.2(5) . .
C6 C7 C28 111.9(4) . 2_664
C6 C7 C8 112.7(4) . .
C28 C7 C8 111.5(3) 2_664 .
C6 C7 H7 106.8 . .
C28 C7 H7 106.8 2_664 .
C8 C7 H7 106.8 . .
C9 C8 C13 118.2(4) . .
C9 C8 C7 121.5(3) . .
C13 C8 C7 120.3(3) . .
C8 C9 C10 123.3(3) . .
C8 C9 H9 118.3 . .
C10 C9 H9 118.3 . .
C11 C10 C9 117.1(3) . .
C11 C10 C19 120.8(3) . .
C9 C10 C19 122.1(3) . .
O2 C11 C10 114.3(3) . .
O2 C11 C12 124.1(3) . .
C10 C11 C12 121.5(4) . .
C11 C12 C13 119.3(4) . .
C11 C12 H12 120.3 . .
C13 C12 H12 120.3 . .
O1 C13 C8 115.9(3) . .
O1 C13 C12 123.6(4) . .
C8 C13 C12 120.5(4) . .
O1 C14 C15 106.8(4) . .
O1 C14 H14A 110.4 . .
C15 C14 H14A 110.4 . .
O1 C14 H14B 110.4 . .
C15 C14 H14B 110.4 . .
H14A C14 H14B 108.6 . .
C16 C15 C14 177.1(9) . .
C15 C16 H16 180.0 . .
O2 C17 C18 108.1(3) . .
O2 C17 H17A 110.1 . .
C18 C17 H17A 110.1 . .
O2 C17 H17B 110.1 . .
C18 C17 H17B 110.1 . .
H17A C17 H17B 108.4 . .
O3 C18 O4 119.7(4) . .
O3 C18 C17 122.8(4) . .
O4 C18 C17 117.4(4) . .
O3 C18 Zn1 65.3(3) . 1_655
O4 C18 Zn1 54.4(2) . 1_655
C17 C18 Zn1 169.7(3) . 1_655
C10 C19 C26 111.9(3) . .
C10 C19 C20 111.3(3) . .
C26 C19 C20 112.4(3) . .
C10 C19 H19 106.9 . .
C26 C19 H19 106.9 . .
C20 C19 H19 106.9 . .
C25 C20 C21 118.5(6) . .
C25 C20 C19 123.5(5) . .
C21 C20 C19 118.0(5) . .
C20 C21 C22 116.9(8) . .
C20 C21 H21 121.5 . .
C22 C21 H21 121.5 . .
C23 C22 C21 123.8(9) . .
C23 C22 H22 118.1 . .
C21 C22 H22 118.1 . .
C22 C23 C24 117.3(9) . .
C22 C23 H23 121.4 . .
C24 C23 H23 121.4 . .
C23 C24 C25 122.1(9) . .
C23 C24 H24 119.0 . .
C25 C24 H24 119.0 . .
C20 C25 C24 121.2(8) . .
C20 C25 H25 119.4 . .
C24 C25 H25 119.4 . .
C27 C26 C31 117.3(4) . .
C27 C26 C19 123.4(4) . .
C31 C26 C19 119.2(4) . .
C26 C27 C28 123.5(4) . .
C26 C27 H27 118.2 . .
C28 C27 H27 118.2 . .
C29 C28 C27 116.8(4) . .
C29 C28 C7 120.8(4) . 2_664
C27 C28 C7 122.4(4) . 2_664
C28 C29 O5 115.7(4) . .
C28 C29 C30 122.0(4) . .
O5 C29 C30 122.3(4) . .
C31 C30 C29 118.6(4) . .
C31 C30 H30 120.7 . .
C29 C30 H30 120.7 . .
C26 C31 C30 121.8(4) . .
C26 C31 O6 115.2(4) . .
C30 C31 O6 123.0(4) . .
O6 C32 C33 113.3(4) . .
O6 C32 H32A 108.9 . .
C33 C32 H32A 108.9 . .
O6 C32 H32B 108.9 . .
C33 C32 H32B 108.9 . .
H32A C32 H32B 107.7 . .
O8 C33 O7 123.1(6) . .
O8 C33 C32 118.0(6) . .
O7 C33 C32 118.7(5) . .
O5 C34 C35 107.5(7) . .
O5 C34 H34A 110.2 . .
C35 C34 H34A 110.2 . .
O5 C34 H34B 110.2 . .
C35 C34 H34B 110.2 . .
H34A C34 H34B 108.5 . .
C36' C35 C36 58.4(13) . .
C36' C35 C34 154(2) . .
C36 C35 C34 148(2) . .
C35 C36' C36 63.2(17) . .
C36' C36 C35 58.3(16) . .
C42 C37 C38 119.5(6) . .
C42 C37 H37 120.2 . .
C38 C37 H37 120.2 . .
C37 C38 C39 119.7(7) . .
C37 C38 H38 120.2 . .
C39 C38 H38 120.2 . .
C40 C39 C38 121.3(6) . .
C40 C39 H39 119.4 . .
C38 C39 H39 119.4 . .
C39 C40 C41 117.9(5) . .
C39 C40 C43 122.2(4) . .
C41 C40 C43 119.8(4) . .
C40 C41 C42 119.4(6) . .
C40 C41 H41 120.3 . .
C42 C41 H41 120.3 . .
C37 C42 C41 122.1(6) . .
C37 C42 H42 119.0 . .
C41 C42 H42 119.0 . .
C40 C43 C44 112.9(3) . .
C40 C43 C66 111.5(3) . 2_675
C44 C43 C66 110.7(3) . 2_675
C40 C43 H43 107.1 . .
C44 C43 H43 107.1 . .
C66 C43 H43 107.1 2_675 .
C45 C44 C49 116.7(4) . .
C45 C44 C43 124.4(4) . .
C49 C44 C43 118.8(3) . .
C44 C45 C46 123.7(4) . .
C44 C45 H45 118.2 . .
C46 C45 H45 118.2 . .
C47 C46 C45 117.1(3) . .
C47 C46 C55 119.5(3) . .
C45 C46 C55 123.4(3) . .
O9 C47 C48 123.5(4) . .
O9 C47 C46 115.1(3) . .
C48 C47 C46 121.4(4) . .
C47 C48 C49 119.5(4) . .
C47 C48 H48 120.3 . .
C49 C48 H48 120.3 . .
O10 C49 C48 124.4(4) . .
O10 C49 C44 114.1(4) . .
C48 C49 C44 121.5(3) . .
O9 C50 C51 112.3(4) . .
O9 C50 H50A 109.1 . .
C51 C50 H50A 109.1 . .
O9 C50 H50B 109.1 . .
C51 C50 H50B 109.1 . .
H50A C50 H50B 107.9 . .
O12 C51 O11 123.5(5) . .
O12 C51 C50 117.2(4) . .
O11 C51 C50 119.0(4) . .
O10 C52 C53 109.2(5) . .
O10 C52 H52A 109.8 . .
C53 C52 H52A 109.8 . .
O10 C52 H52B 109.8 . .
C53 C52 H52B 109.8 . .
H52A C52 H52B 108.3 . .
C54 C53 C52 178.5(11) . .
C53 C54 H54 180.0 . .
C62 C55 C46 112.9(3) . .
C62 C55 C56 109.3(3) . .
C46 C55 C56 112.6(3) . .
C62 C55 H55 107.2 . .
C46 C55 H55 107.2 . .
C56 C55 H55 107.2 . .
C57 C56 C58 118.1(5) . .
C57 C56 C55 121.0(5) . .
C58 C56 C55 120.8(4) . .
C56 C57 C61 118.9(8) . .
C56 C57 H57 120.6 . .
C61 C57 H57 120.6 . .
C59 C58 C56 120.2(6) . .
C59 C58 H58 119.9 . .
C56 C58 H58 119.9 . .
C60 C59 C58 123.0(8) . .
C60 C59 H59 118.5 . .
C58 C59 H59 118.5 . .
C59 C60 C61 117.8(7) . .
C59 C60 H60 121.1 . .
C61 C60 H60 121.1 . .
C60 C61 C57 121.7(7) . .
C60 C61 H61 119.1 . .
C57 C61 H61 119.1 . .
C63 C62 C67 117.5(3) . .
C63 C62 C55 121.8(3) . .
C67 C62 C55 120.6(3) . .
C62 C63 O13 118.3(3) . .
C62 C63 C64 120.8(3) . .
O13 C63 C64 120.8(3) . .
C63 C64 C65 119.7(4) . .
C63 C64 H64 120.1 . .
C65 C64 H64 120.1 . .
O14 C65 C66 117.9(3) . .
O14 C65 C64 121.2(3) . .
C66 C65 C64 120.8(4) . .
C65 C66 C67 117.7(3) . .
C65 C66 C43 121.5(3) . 2_675
C67 C66 C43 120.8(3) . 2_675
C62 C67 C66 123.2(3) . .
C62 C67 H67 118.4 . .
C66 C67 H67 118.4 . .
O13 C68 C69 110.9(4) . .
O13 C68 H68A 109.5 . .
C69 C68 H68A 109.5 . .
O13 C68 H68B 109.5 . .
C69 C68 H68B 109.5 . .
H68A C68 H68B 108.0 . .
O15 C69 O16 123.5(4) . .
O15 C69 C68 118.1(5) . .
O16 C69 C68 118.4(4) . .
O14 C70 C71 110.6(5) . .
O14 C70 H70A 109.5 . .
C71 C70 H70A 109.5 . .
O14 C70 H70B 109.5 . .
C71 C70 H70B 109.5 . .
H70A C70 H70B 108.1 . .
C72 C71 C70 174.5(11) . .
C71 C72 H72 180.0 . .
C73 N1 C75 115.6(17) . .
C73 N1 C74 116.7(16) . .
C75 N1 C74 127(3) . .
O17 C73 N1 127.8(16) . .
O17 C73 H73 116.1 . .
N1 C73 H73 116.1 . .
N1 C74 H74A 109.5 . .
N1 C74 H74B 109.5 . .
H74A C74 H74B 109.5 . .
N1 C74 H74C 109.5 . .
H74A C74 H74C 109.5 . .
H74B C74 H74C 109.5 . .
N1 C75 H75A 109.5 . .
N1 C75 H75B 109.5 . .
H75A C75 H75B 109.5 . .
N1 C75 H75C 109.5 . .
H75A C75 H75C 109.5 . .
H75B C75 H75C 109.5 . .
C13 O1 C14 117.8(3) . .
C11 O2 C17 121.1(3) . .
O'1W O1W Zn2 26.8(8) . .
O'1W O1W' Zn2 32.0(5) . .
O1W O'1W O1W' 12.6(14) . .
O1W O'1W Zn2 137.9(12) . .
O1W' O'1W Zn2 125.4(7) . .
C18 O3 Zn1 85.7(3) . 1_655
C18 O4 Zn1 95.9(3) . 1_655
C29 O5 C34 117.0(5) . .
C31 O6 C32 117.7(4) . .
C33 O7 Zn2 110.1(4) . .
C47 O9 C50 118.9(3) . .
C49 O10 C52 117.7(4) . .
C51 O11 Zn2 123.9(3) . 2_665
C51 O12 Zn2 132.3(3) . .
C63 O13 C68 118.0(3) . .
C63 O13 Zn1 122.0(2) . .
C68 O13 Zn1 106.7(3) . .
C65 O14 C70 117.7(4) . .
C69 O16 Zn1 124.3(3) . .
C69 O16 Zn1 126.9(3) . 2_565
Zn1 O16 Zn1 103.62(14) . 2_565
C73 O17 Zn2 120.3(9) . .

loop_
_geom_bond_atom_site_label_1
_geom_bond_atom_site_label_2
_geom_bond_distance
_geom_bond_site_symmetry_2
Zn1 Cl1 1.959(3) .
Zn1 O16 2.032(3) .
Zn1 O4 2.044(4) 1_455
Zn1 O16 2.076(3) 2_565
Zn1 O3 2.278(4) 1_455
Zn1 O13 2.461(3) .
Zn1 C18 2.500(4) 1_455
Zn2 O'1W 1.390(6) .
Zn2 O7 1.945(4) .
Zn2 O12 1.961(3) .
Zn2 O11 2.049(3) 2_665
Zn2 O1W 2.068(16) .
Zn2 O17 2.100(6) .
Zn2 O1W' 2.138(11) .
C1 C2 1.348(13) .
C1 C5 1.427(10) .
C1 H1 0.9300 .
C2 C3 1.298(14) .
C2 H2 0.9300 .
C3 C4 1.412(12) .
C3 H3 0.9300 .
C4 C6 1.375(8) .
C4 H4 0.9300 .
C5 C6 1.364(8) .
C5 H5 0.9300 .
C6 C7 1.516(7) .
C7 C28 1.529(6) 2_664
C7 C8 1.532(6) .
C7 H7 0.9800 .
C8 C9 1.378(6) .
C8 C13 1.398(5) .
C9 C10 1.404(5) .
C9 H9 0.9300 .
C10 C11 1.389(5) .
C10 C19 1.501(5) .
C11 O2 1.380(5) .
C11 C12 1.397(6) .
C12 C13 1.399(6) .
C12 H12 0.9300 .
C13 O1 1.359(5) .
C14 O1 1.438(5) .
C14 C15 1.447(8) .
C14 H14A 0.9700 .
C14 H14B 0.9700 .
C15 C16 1.176(10) .
C16 H16 0.9300 .
C17 O2 1.409(5) .
C17 C18 1.530(6) .
C17 H17A 0.9700 .
C17 H17B 0.9700 .
C18 O3 1.215(6) .
C18 O4 1.245(6) .
C18 Zn1 2.500(4) 1_655
C19 C26 1.532(5) .
C19 C20 1.535(6) .
C19 H19 0.9800 .
C20 C25 1.356(8) .
C20 C21 1.386(8) .
C21 C22 1.471(13) .
C21 H21 0.9300 .
C22 C23 1.299(14) .
C22 H22 0.9300 .
C23 C24 1.361(14) .
C23 H23 0.9300 .
C24 C25 1.401(10) .
C24 H24 0.9300 .
C25 H25 0.9300 .
C26 C27 1.382(5) .
C26 C31 1.382(6) .
C27 C28 1.395(5) .
C27 H27 0.9300 .
C28 C29 1.379(6) .
C28 C7 1.529(6) 2_664
C29 O5 1.382(5) .
C29 C30 1.393(7) .
C30 C31 1.386(6) .
C30 H30 0.9300 .
C31 O6 1.399(5) .
C32 O6 1.418(6) .
C32 C33 1.493(8) .
C32 H32A 0.9700 .
C32 H32B 0.9700 .
C33 O8 1.217(7) .
C33 O7 1.267(7) .
C34 O5 1.411(8) .
C34 C35 1.440(11) .
C34 H34A 0.9700 .
C34 H34B 0.9700 .
C35 C36' 1.30(2) .
C35 C36 1.36(3) .
C36' C36 1.30(3) .
C37 C42 1.338(10) .
C37 C38 1.343(10) .
C37 H37 0.9300 .
C38 C39 1.412(7) .
C38 H38 0.9300 .
C39 C40 1.368(7) .
C39 H39 0.9300 .
C40 C41 1.376(7) .
C40 C43 1.522(6) .
C41 C42 1.400(9) .
C41 H41 0.9300 .
C42 H42 0.9300 .
C43 C44 1.523(5) .
C43 C66 1.528(5) 2_675
C43 H43 0.9800 .
C44 C45 1.386(5) .
C44 C49 1.401(6) .
C45 C46 1.393(5) .
C45 H45 0.9300 .
C46 C47 1.393(6) .
C46 C55 1.530(5) .
C47 O9 1.374(5) .
C47 C48 1.382(6) .
C48 C49 1.386(6) .
C48 H48 0.9300 .
C49 O10 1.385(5) .
C50 O9 1.412(5) .
C50 C51 1.512(7) .
C50 H50A 0.9700 .
C50 H50B 0.9700 .
C51 O12 1.234(5) .
C51 O11 1.272(6) .
C52 O10 1.399(6) .
C52 C53 1.440(8) .
C52 H52A 0.9700 .
C52 H52B 0.9700 .
C53 C54 1.154(10) .
C54 H54 0.9300 .
C55 C62 1.519(5) .
C55 C56 1.538(6) .
C55 H55 0.9800 .
C56 C57 1.361(7) .
C56 C58 1.402(8) .
C57 C61 1.429(11) .
C57 H57 0.9300 .
C58 C59 1.395(8) .
C58 H58 0.9300 .
C59 C60 1.309(11) .
C59 H59 0.9300 .
C60 C61 1.381(13) .
C60 H60 0.9300 .
C61 H61 0.9300 .
C62 C63 1.389(5) .
C62 C67 1.391(5) .
C63 O13 1.389(5) .
C63 C64 1.397(6) .
C64 C65 1.398(6) .
C64 H64 0.9300 .
C65 O14 1.366(5) .
C65 C66 1.381(5) .
C66 C67 1.398(5) .
C66 C43 1.528(5) 2_675
C67 H67 0.9300 .
C68 O13 1.434(5) .
C68 C69 1.496(7) .
C68 H68A 0.9700 .
C68 H68B 0.9700 .
C69 O15 1.208(5) .
C69 O16 1.286(6) .
C70 O14 1.419(6) .
C70 C71 1.439(9) .
C70 H70A 0.9700 .
C70 H70B 0.9700 .
C71 C72 1.099(11) .
C72 H72 0.9300 .
N1 C73 1.39(3) .
N1 C75 1.525(10) .
N1 C74 1.527(10) .
C73 O17 1.233(18) .
C73 H73 0.9300 .
C74 H74A 0.9600 .
C74 H74B 0.9600 .
C74 H74C 0.9600 .
C75 H75A 0.9600 .
C75 H75B 0.9600 .
C75 H75C 0.9600 .
O1W O'1W 0.815(14) .
O1W' O'1W 1.008(14) .
O3 Zn1 2.278(4) 1_655
O4 Zn1 2.044(4) 1_655
O11 Zn2 2.049(3) 2_665
O16 Zn1 2.076(3) 2_565

loop_
_geom_torsion_atom_site_label_1
_geom_torsion_atom_site_label_2
_geom_torsion_atom_site_label_3
_geom_torsion_atom_site_label_4
_geom_torsion
_geom_torsion_site_symmetry_1
_geom_torsion_site_symmetry_2
_geom_torsion_site_symmetry_3
_geom_torsion_site_symmetry_4
C5 C1 C2 C3 4.3(14) . . . .
C1 C2 C3 C4 -5.7(16) . . . .
C2 C3 C4 C6 4.0(14) . . . .
C2 C1 C5 C6 -1.3(10) . . . .
C1 C5 C6 C4 -0.3(8) . . . .
C1 C5 C6 C7 -173.1(5) . . . .
C3 C4 C6 C5 -0.9(9) . . . .
C3 C4 C6 C7 172.1(7) . . . .
C5 C6 C7 C28 87.1(5) . . . 2_664
C4 C6 C7 C28 -85.5(5) . . . 2_664
C5 C6 C7 C8 -39.5(6) . . . .
C4 C6 C7 C8 147.9(5) . . . .
C6 C7 C8 C9 93.6(5) . . . .
C28 C7 C8 C9 -33.2(5) 2_664 . . .
C6 C7 C8 C13 -85.1(5) . . . .
C28 C7 C8 C13 148.1(4) 2_664 . . .
C13 C8 C9 C10 0.5(6) . . . .
C7 C8 C9 C10 -178.2(4) . . . .
C8 C9 C10 C11 0.7(6) . . . .
C8 C9 C10 C19 -179.6(4) . . . .
C9 C10 C11 O2 -179.1(4) . . . .
C19 C10 C11 O2 1.2(6) . . . .
C9 C10 C11 C12 -2.0(6) . . . .
C19 C10 C11 C12 178.3(4) . . . .
O2 C11 C12 C13 178.9(4) . . . .
C10 C11 C12 C13 2.1(7) . . . .
C9 C8 C13 O1 179.7(4) . . . .
C7 C8 C13 O1 -1.5(6) . . . .
C9 C8 C13 C12 -0.4(6) . . . .
C7 C8 C13 C12 178.3(4) . . . .
C11 C12 C13 O1 179.0(4) . . . .
C11 C12 C13 C8 -0.8(7) . . . .
O1 C14 C15 C16 104(14) . . . .
O2 C17 C18 O3 -27.0(7) . . . .
O2 C17 C18 O4 157.4(4) . . . .
O2 C17 C18 Zn1 -167.1(18) . . . 1_655
C11 C10 C19 C26 149.1(4) . . . .
C9 C10 C19 C26 -30.6(5) . . . .
C11 C10 C19 C20 -84.2(4) . . . .
C9 C10 C19 C20 96.1(4) . . . .
C10 C19 C20 C25 -19.8(6) . . . .
C26 C19 C20 C25 106.6(5) . . . .
C10 C19 C20 C21 162.4(5) . . . .
C26 C19 C20 C21 -71.2(6) . . . .
C25 C20 C21 C22 1.8(10) . . . .
C19 C20 C21 C22 179.6(6) . . . .
C20 C21 C22 C23 2.0(14) . . . .
C21 C22 C23 C24 -5.0(16) . . . .
C22 C23 C24 C25 4.4(15) . . . .
C21 C20 C25 C24 -2.3(9) . . . .
C19 C20 C25 C24 -180.0(6) . . . .
C23 C24 C25 C20 -0.9(13) . . . .
C10 C19 C26 C27 111.5(4) . . . .
C20 C19 C26 C27 -14.7(5) . . . .
C10 C19 C26 C31 -68.5(4) . . . .
C20 C19 C26 C31 165.4(4) . . . .
C31 C26 C27 C28 -0.4(6) . . . .
C19 C26 C27 C28 179.7(3) . . . .
C26 C27 C28 C29 1.0(6) . . . .
C26 C27 C28 C7 -179.7(4) . . . 2_664
C27 C28 C29 O5 -179.2(4) . . . .
C7 C28 C29 O5 1.6(6) 2_664 . . .
C27 C28 C29 C30 -1.3(6) . . . .
C7 C28 C29 C30 179.4(4) 2_664 . . .
C28 C29 C30 C31 0.9(7) . . . .
O5 C29 C30 C31 178.6(5) . . . .
C27 C26 C31 C30 0.0(6) . . . .
C19 C26 C31 C30 179.9(4) . . . .
C27 C26 C31 O6 -179.2(3) . . . .
C19 C26 C31 O6 0.7(5) . . . .
C29 C30 C31 C26 -0.2(7) . . . .
C29 C30 C31 O6 178.9(4) . . . .
O6 C32 C33 O8 -149.1(7) . . . .
O6 C32 C33 O7 26.8(7) . . . .
O5 C34 C35 C36' 82(3) . . . .
O5 C34 C35 C36 -103(3) . . . .
C34 C35 C36' C36 177(3) . . . .
C34 C35 C36 C36' -177(2) . . . .
C42 C37 C38 C39 -4.3(12) . . . .
C37 C38 C39 C40 3.0(11) . . . .
C38 C39 C40 C41 -0.7(9) . . . .
C38 C39 C40 C43 175.9(6) . . . .
C39 C40 C41 C42 -0.4(8) . . . .
C43 C40 C41 C42 -177.0(5) . . . .
C38 C37 C42 C41 3.3(12) . . . .
C40 C41 C42 C37 -0.9(10) . . . .
C39 C40 C43 C44 -92.6(5) . . . .
C41 C40 C43 C44 83.9(5) . . . .
C39 C40 C43 C66 32.8(6) . . . 2_675
C41 C40 C43 C66 -150.7(4) . . . 2_675
C40 C43 C44 C45 11.1(5) . . . .
C66 C43 C44 C45 -114.8(4) 2_675 . . .
C40 C43 C44 C49 -171.4(4) . . . .
C66 C43 C44 C49 62.7(5) 2_675 . . .
C49 C44 C45 C46 -2.7(6) . . . .
C43 C44 C45 C46 174.9(4) . . . .
C44 C45 C46 C47 0.5(6) . . . .
C44 C45 C46 C55 -180.0(3) . . . .
C45 C46 C47 O9 -178.5(3) . . . .
C55 C46 C47 O9 2.0(5) . . . .
C45 C46 C47 C48 2.8(6) . . . .
C55 C46 C47 C48 -176.7(4) . . . .
O9 C47 C48 C49 177.6(4) . . . .
C46 C47 C48 C49 -3.8(6) . . . .
C47 C48 C49 O10 -179.1(4) . . . .
C47 C48 C49 C44 1.5(6) . . . .
C45 C44 C49 O10 -177.8(3) . . . .
C43 C44 C49 O10 4.5(5) . . . .
C45 C44 C49 C48 1.7(6) . . . .
C43 C44 C49 C48 -176.0(4) . . . .
O9 C50 C51 O12 177.5(4) . . . .
O9 C50 C51 O11 3.5(6) . . . .
O10 C52 C53 C54 -158(56) . . . .
C47 C46 C55 C62 -60.1(5) . . . .
C45 C46 C55 C62 120.4(4) . . . .
C47 C46 C55 C56 175.5(4) . . . .
C45 C46 C55 C56 -4.0(5) . . . .
C62 C55 C56 C57 135.6(5) . . . .
C46 C55 C56 C57 -98.0(5) . . . .
C62 C55 C56 C58 -47.7(5) . . . .
C46 C55 C56 C58 78.7(5) . . . .
C58 C56 C57 C61 3.1(10) . . . .
C55 C56 C57 C61 180.0(6) . . . .
C57 C56 C58 C59 0.9(8) . . . .
C55 C56 C58 C59 -175.9(5) . . . .
C56 C58 C59 C60 -1.7(10) . . . .
C58 C59 C60 C61 -1.8(12) . . . .
C59 C60 C61 C57 6.0(14) . . . .
C56 C57 C61 C60 -6.8(13) . . . .
C46 C55 C62 C63 151.4(4) . . . .
C56 C55 C62 C63 -82.5(4) . . . .
C46 C55 C62 C67 -31.3(5) . . . .
C56 C55 C62 C67 94.8(4) . . . .
C67 C62 C63 O13 172.0(3) . . . .
C55 C62 C63 O13 -10.6(6) . . . .
C67 C62 C63 C64 -4.3(6) . . . .
C55 C62 C63 C64 173.1(4) . . . .
C62 C63 C64 C65 2.9(6) . . . .
O13 C63 C64 C65 -173.3(4) . . . .
C63 C64 C65 O14 178.5(4) . . . .
C63 C64 C65 C66 1.4(6) . . . .
O14 C65 C66 C67 178.8(4) . . . .
C64 C65 C66 C67 -4.0(6) . . . .
O14 C65 C66 C43 -0.7(6) . . . 2_675
C64 C65 C66 C43 176.5(4) . . . 2_675
C63 C62 C67 C66 1.6(6) . . . .
C55 C62 C67 C66 -175.9(4) . . . .
C65 C66 C67 C62 2.6(6) . . . .
C43 C66 C67 C62 -177.9(4) 2_675 . . .
O13 C68 C69 O15 170.0(5) . . . .
O13 C68 C69 O16 -12.1(7) . . . .
O14 C70 C71 C72 108(9) . . . .
C75 N1 C73 O17 33(5) . . . .
C74 N1 C73 O17 -152.2(11) . . . .
C8 C13 O1 C14 -179.4(4) . . . .
C12 C13 O1 C14 0.8(7) . . . .
C15 C14 O1 C13 -177.2(5) . . . .
C10 C11 O2 C17 -168.1(4) . . . .
C12 C11 O2 C17 14.8(7) . . . .
C18 C17 O2 C11 143.1(4) . . . .
O7 Zn2 O1W O'1W -72.8(18) . . . .
O12 Zn2 O1W O'1W 146.1(17) . . . .
O11 Zn2 O1W O'1W 40.9(17) 2_665 . . .
O17 Zn2 O1W O'1W 43(5) . . . .
O1W' Zn2 O1W O'1W -172(6) . . . .
O7 Zn2 O1W' O'1W -75.7(8) . . . .
O12 Zn2 O1W' O'1W 143.7(8) . . . .
O11 Zn2 O1W' O'1W 38.2(8) 2_665 . . .
O1W Zn2 O1W' O'1W 6(4) . . . .
O17 Zn2 O1W' O'1W 128(5) . . . .
Zn2 O1W O'1W O1W' 10(8) . . . .
Zn2 O1W' O'1W O1W -172(6) . . . .
O7 Zn2 O'1W O1W 107.3(18) . . . .
O12 Zn2 O'1W O1W -35.6(18) . . . .
O11 Zn2 O'1W O1W -137.0(18) 2_665 . . .
O17 Zn2 O'1W O1W -167.6(16) . . . .
O1W' Zn2 O'1W O1W 3(2) . . . .
O7 Zn2 O'1W O1W' 104.6(8) . . . .
O12 Zn2 O'1W O1W' -38.3(8) . . . .
O11 Zn2 O'1W O1W' -139.7(8) 2_665 . . .
O1W Zn2 O'1W O1W' -3(2) . . . .
O17 Zn2 O'1W O1W' -170.3(8) . . . .
O4 C18 O3 Zn1 2.8(5) . . . 1_655
C17 C18 O3 Zn1 -172.8(4) . . . 1_655
O3 C18 O4 Zn1 -3.1(5) . . . 1_655
C17 C18 O4 Zn1 172.7(4) . . . 1_655
C28 C29 O5 C34 -173.3(6) . . . .
C30 C29 O5 C34 8.8(8) . . . .
C35 C34 O5 C29 170.2(10) . . . .
C26 C31 O6 C32 179.5(4) . . . .
C30 C31 O6 C32 0.3(7) . . . .
C33 C32 O6 C31 72.7(6) . . . .
O8 C33 O7 Zn2 7.2(9) . . . .
C32 C33 O7 Zn2 -168.5(4) . . . .
O'1W Zn2 O7 C33 -96.7(5) . . . .
O12 Zn2 O7 C33 18.3(5) . . . .
O11 Zn2 O7 C33 -166.9(4) 2_665 . . .
O1W Zn2 O7 C33 -82.1(5) . . . .
O17 Zn2 O7 C33 103.5(4) . . . .
O1W' Zn2 O7 C33 -74.8(5) . . . .
C48 C47 O9 C50 -5.6(6) . . . .
C46 C47 O9 C50 175.7(3) . . . .
C51 C50 O9 C47 88.6(4) . . . .
C48 C49 O10 C52 16.4(7) . . . .
C44 C49 O10 C52 -164.2(5) . . . .
C53 C52 O10 C49 164.3(6) . . . .
O12 C51 O11 Zn2 17.2(7) . . . 2_665
C50 C51 O11 Zn2 -169.3(3) . . . 2_665
O11 C51 O12 Zn2 -102.8(6) . . . .
C50 C51 O12 Zn2 83.5(6) . . . .
O'1W Zn2 O12 C51 27.6(6) . . . .
O7 Zn2 O12 C51 -80.9(6) . . . .
O11 Zn2 O12 C51 104.1(5) 2_665 . . .
O1W Zn2 O12 C51 18.7(6) . . . .
O17 Zn2 O12 C51 -167.3(5) . . . .
O1W' Zn2 O12 C51 13.8(6) . . . .
C62 C63 O13 C68 137.0(4) . . . .
C64 C63 O13 C68 -46.7(6) . . . .
C62 C63 O13 Zn1 -87.4(4) . . . .
C64 C63 O13 Zn1 88.9(4) . . . .
C69 C68 O13 C63 167.4(4) . . . .
C69 C68 O13 Zn1 25.7(5) . . . .
Cl1 Zn1 O13 C63 91.4(3) . . . .
O16 Zn1 O13 C63 -164.8(3) . . . .
O4 Zn1 O13 C63 -10.4(3) 1_455 . . .
O16 Zn1 O13 C63 -160.8(3) 2_565 . . .
O3 Zn1 O13 C63 -68.4(3) 1_455 . . .
C18 Zn1 O13 C63 -39.4(3) 1_455 . . .
Cl1 Zn1 O13 C68 -128.8(3) . . . .
O16 Zn1 O13 C68 -25.0(3) . . . .
O4 Zn1 O13 C68 129.4(3) 1_455 . . .
O16 Zn1 O13 C68 -21.0(4) 2_565 . . .
O3 Zn1 O13 C68 71.4(3) 1_455 . . .
C18 Zn1 O13 C68 100.4(3) 1_455 . . .
C66 C65 O14 C70 -143.0(5) . . . .
C64 C65 O14 C70 39.8(7) . . . .
C71 C70 O14 C65 149.0(5) . . . .
O15 C69 O16 Zn1 163.2(4) . . . .
C68 C69 O16 Zn1 -14.5(6) . . . .
O15 C69 O16 Zn1 13.1(7) . . . 2_565
C68 C69 O16 Zn1 -164.7(4) . . . 2_565
Cl1 Zn1 O16 C69 105.3(4) . . . .
O4 Zn1 O16 C69 -35.9(5) 1_455 . . .
O16 Zn1 O16 C69 -155.8(4) 2_565 . . .
O3 Zn1 O16 C69 -57.4(4) 1_455 . . .
O13 Zn1 O16 C69 22.0(3) . . . .
C18 Zn1 O16 C69 -49.3(4) 1_455 . . .
Cl1 Zn1 O16 Zn1 -98.84(15) . . . 2_565
O4 Zn1 O16 Zn1 119.9(3) 1_455 . . 2_565
O16 Zn1 O16 Zn1 0.0 2_565 . . 2_565
O3 Zn1 O16 Zn1 98.46(15) 1_455 . . 2_565
O13 Zn1 O16 Zn1 177.80(16) . . . 2_565
C18 Zn1 O16 Zn1 106.50(16) 1_455 . . 2_565
N1 C73 O17 Zn2 156.2(19) . . . .
O'1W Zn2 O17 C73 -40.9(17) . . . .
O7 Zn2 O17 C73 43.8(14) . . . .
O12 Zn2 O17 C73 -175.6(14) . . . .
O11 Zn2 O17 C73 -70.0(14) 2_665 . . .
O1W Zn2 O17 C73 -72(4) . . . .
O1W' Zn2 O17 C73 -160(5) . . . .
